data_4086465
loop_
_publ_author_name
'Farrell, Wesley S.'
'Yonke, Brendan L.'
'Reeds, Jonathan P.'
'Zavalij, Peter Y.'
'Sita, Lawrence R.'

_publ_section_title
;
 Small-Molecule Activation within the Group 6 Complexes
 (\h5-C5Me5)[N(iPr)C(Me)N(iPr)]M(CO)(L) for M = Mo, W and L = N2, NCMe,
 \h2-Alkene, SMe2, C3H6O
;
_journal_issue 8
_journal_name_full Organometallics
_journal_page_first 1132
_journal_paper_doi 10.1021/acs.organomet.6b00131
_journal_volume 35
_journal_year 2016
_chemical_formula_moiety 'C23 H38 Mo N2 O3'
_chemical_formula_sum 'C23 H38 Mo N2 O3'
_chemical_formula_weight 486.49
_chemical_name_systematic 'Mo-complex JPR-5-57'
_space_group_IT_number 61
_symmetry_cell_setting orthorhombic
_symmetry_space_group_name_Hall '-P 2ac 2ab'
_symmetry_space_group_name_H-M 'P b c a'
_atom_sites_solution_hydrogens geom
_atom_sites_solution_primary direct
_atom_sites_solution_secondary difmap
_audit_creation_method 'SHELXL-97 & ZCIF'
_cell_angle_alpha 90.00
_cell_angle_beta 90.00
_cell_angle_gamma 90.00
_cell_formula_units_Z 8
_cell_length_a 16.5300(18)
_cell_length_b 16.7134(18)
_cell_length_c 16.7288(18)
_cell_measurement_reflns_used 29966
_cell_measurement_temperature 150(2)
_cell_measurement_theta_max 32.3
_cell_measurement_theta_min 2.4
_cell_volume 4621.7(9)
_computing_cell_refinement Apex2
_computing_data_collection 'Apex2 (Bruker, 2010)'
_computing_data_reduction Apex2
_computing_molecular_graphics 'XSHEL (Bruker, 2004)'
_computing_publication_material SHELXL-97
_computing_structure_refinement 'SHELXL-97 (Sheldrick, 2008)'
_computing_structure_solution 'SHELXS-97 (Sheldrick, 2008)'
_diffrn_ambient_temperature 150(2)
_diffrn_detector 'CCD area detector'
_diffrn_detector_area_resol_mean 8.333
_diffrn_detector_type 'Bruker Smart Apex II'
_diffrn_measured_fraction_theta_full 1.000
_diffrn_measured_fraction_theta_max 1.000
_diffrn_measurement_device_type 'three-circle diffractometer'
_diffrn_measurement_method '\w scans'
_diffrn_measurement_specimen_support 'MiTeGen loop'
_diffrn_orient_matrix_type standard
_diffrn_orient_matrix_UB_11 0.0584840
_diffrn_orient_matrix_UB_12 -0.0020516
_diffrn_orient_matrix_UB_13 0.0125626
_diffrn_orient_matrix_UB_21 -0.0029344
_diffrn_orient_matrix_UB_22 -0.0595470
_diffrn_orient_matrix_UB_23 0.0042776
_diffrn_orient_matrix_UB_31 0.0122728
_diffrn_orient_matrix_UB_32 -0.0047700
_diffrn_orient_matrix_UB_33 -0.0590200
_diffrn_radiation_monochromator graphite
_diffrn_radiation_source 'fine-focus sealed tube'
_diffrn_radiation_type MoK\a
_diffrn_radiation_wavelength 0.71073
_diffrn_reflns_av_R_equivalents 0.0218
_diffrn_reflns_av_sigmaI/netI 0.0132
_diffrn_reflns_limit_h_max 23
_diffrn_reflns_limit_h_min -23
_diffrn_reflns_limit_k_max 24
_diffrn_reflns_limit_k_min -24
_diffrn_reflns_limit_l_max 23
_diffrn_reflns_limit_l_min -24
_diffrn_reflns_number 55274
_diffrn_reflns_theta_full 31.00
_diffrn_reflns_theta_max 31.00
_diffrn_reflns_theta_min 2.12
_diffrn_standards_decay_% 0
_exptl_absorpt_coefficient_mu 0.593
_exptl_absorpt_correction_T_max 0.883
_exptl_absorpt_correction_T_min 0.817
_exptl_absorpt_correction_type multi-scan
_exptl_absorpt_process_details 'SADABS (Sheldrick, 2008)'
_exptl_crystal_colour red
_exptl_crystal_density_diffrn 1.398
_exptl_crystal_density_method 'not measured'
_exptl_crystal_description prism
_exptl_crystal_F_000 2048
_exptl_crystal_size_max 0.48
_exptl_crystal_size_mid 0.26
_exptl_crystal_size_min 0.21
_refine_diff_density_max 0.858
_refine_diff_density_min -0.495
_refine_diff_density_rms 0.056
_refine_ls_extinction_method none
_refine_ls_goodness_of_fit_ref 1.000
_refine_ls_hydrogen_treatment refU
_refine_ls_matrix_type full
_refine_ls_number_parameters 311
_refine_ls_number_reflns 7362
_refine_ls_number_restraints 0
_refine_ls_restrained_S_all 1.000
_refine_ls_R_factor_all 0.0272
_refine_ls_R_factor_gt 0.0225
_refine_ls_shift/su_max 0.001
_refine_ls_shift/su_mean 0.000
_refine_ls_structure_factor_coef Fsqd
_refine_ls_weighting_details 'w=1/[\s^2^(Fo^2^)+(0.009P)^2^+4.175P], P=(max(Fo^2^,0)+2Fc^2^)/3'
_refine_ls_weighting_scheme calc
_refine_ls_wR_factor_gt 0.0475
_refine_ls_wR_factor_ref 0.0491
_reflns_number_gt 6535
_reflns_number_total 7362
_reflns_threshold_expression >2sigma(I)
_cod_data_source_file om6b00131_si_001.cif
_cod_data_source_block cmpd_20
_cod_depositor_comments
;
The following automatic conversions were performed:

'_symmetry_cell_setting' value 'Orthorhombic' changed to
'orthorhombic' according to
/usr/data/users/saulius/crontab/automatic-downloads/rss-feeds/ACS/lib/dictionaries/cif_core.dic
dictionary named 'cif_core.dic' version 2.4.2 from 2011-04-26.

Automatic conversion script
Id: cif_fix_values 4268 2015-11-12 08:31:59Z antanas 

 Adding full bibliography for 4086460--4086471.cif.
;
_cod_original_sg_symbol_H-M Pbca
_cod_database_code 4086465

loop_
_symmetry_equiv_pos_as_xyz
'x, y, z'
'-x+1/2, -y, z+1/2'
'-x, y+1/2, -z+1/2'
'x+1/2, -y+1/2, -z'
'-x, -y, -z'
'x-1/2, y, -z-1/2'
'x, -y-1/2, z-1/2'
'-x-1/2, y-1/2, z'

loop_
_atom_site_label
_atom_site_type_symbol
_atom_site_fract_x
_atom_site_fract_y
_atom_site_fract_z
_atom_site_U_iso_or_equiv
_atom_site_adp_type
_atom_site_occupancy
_atom_site_symmetry_multiplicity
_atom_site_calc_flag
_atom_site_refinement_flags
Mo1 Mo 0.341603(6) 0.432637(6) 0.183716(6) 0.01642(3) Uani 1 1 d .
C1 C 0.37799(8) 0.43315(8) 0.07281(8) 0.0262(2) Uani 1 1 d .
O1 O 0.39933(7) 0.43350(7) 0.00691(6) 0.0376(2) Uani 1 1 d .
O2 O 0.45621(5) 0.41991(5) 0.23006(5) 0.02386(18) Uani 1 1 d .
C2 C 0.51439(8) 0.38841(8) 0.17815(8) 0.0272(3) Uani 1 1 d .
H2A H 0.5670 0.3834 0.2061 0.030(4) Uiso 1 1 calc R
H2B H 0.5217 0.4243 0.1317 0.027(4) Uiso 1 1 calc R
C3 C 0.48549(8) 0.30646(8) 0.15029(8) 0.0276(3) Uani 1 1 d .
H3 H 0.4975 0.2673 0.1939 0.034(4) Uiso 1 1 calc R
C4 C 0.39287(8) 0.31121(8) 0.14109(8) 0.0252(2) Uani 1 1 d .
O5 O 0.35440(6) 0.25370(6) 0.12022(7) 0.0375(2) Uani 1 1 d .
C5 C 0.52497(10) 0.27534(10) 0.07390(9) 0.0377(3) Uani 1 1 d .
H5A H 0.5126 0.3117 0.0296 0.041(5) Uiso 1 1 calc R
H5B H 0.5039 0.2219 0.0617 0.050(6) Uiso 1 1 calc R
H5C H 0.5837 0.2724 0.0814 0.053(6) Uiso 1 1 calc R
C10 C 0.24014(7) 0.32330(7) 0.23437(8) 0.0229(2) Uani 1 1 d .
C11 C 0.19341(9) 0.24877(8) 0.25510(10) 0.0338(3) Uani 1 1 d .
H11A H 0.2167 0.2029 0.2267 0.060(6) Uiso 1 1 calc R
H11B H 0.1367 0.2555 0.2392 0.049(5) Uiso 1 1 calc R
H11C H 0.1964 0.2394 0.3129 0.052(6) Uiso 1 1 calc R
N11 N 0.23068(6) 0.36405(6) 0.16641(6) 0.0217(2) Uani 1 1 d .
C12 C 0.18255(8) 0.32801(8) 0.10136(8) 0.0281(3) Uani 1 1 d .
H12 H 0.1891 0.2686 0.1049 0.032(4) Uiso 1 1 calc R
C13 C 0.21347(10) 0.35434(11) 0.02003(9) 0.0388(3) Uani 1 1 d .
H13A H 0.2124 0.4129 0.0167 0.053(6) Uiso 1 1 calc R
H13B H 0.1789 0.3318 -0.0219 0.045(5) Uiso 1 1 calc R
H13C H 0.2691 0.3353 0.0127 0.048(5) Uiso 1 1 calc R
C14 C 0.09213(9) 0.34664(10) 0.10815(10) 0.0379(3) Uani 1 1 d .
H14A H 0.0749 0.3405 0.1639 0.050(6) Uiso 1 1 calc R
H14B H 0.0615 0.3096 0.0743 0.045(5) Uiso 1 1 calc R
H14C H 0.0821 0.4017 0.0907 0.042(5) Uiso 1 1 calc R
N12 N 0.29945(6) 0.35339(6) 0.27859(6) 0.0217(2) Uani 1 1 d .
C15 C 0.32581(8) 0.31588(8) 0.35393(8) 0.0278(3) Uani 1 1 d .
H15 H 0.2765 0.3001 0.3847 0.028(4) Uiso 1 1 calc R
C16 C 0.37380(9) 0.37486(10) 0.40411(9) 0.0331(3) Uani 1 1 d .
H16A H 0.4226 0.3910 0.3750 0.036(5) Uiso 1 1 calc R
H16B H 0.3893 0.3495 0.4547 0.047(5) Uiso 1 1 calc R
H16C H 0.3405 0.4221 0.4151 0.041(5) Uiso 1 1 calc R
C17 C 0.37656(10) 0.24084(9) 0.33981(10) 0.0395(4) Uani 1 1 d .
H17A H 0.3476 0.2047 0.3036 0.051(6) Uiso 1 1 calc R
H17B H 0.3861 0.2138 0.3909 0.050(6) Uiso 1 1 calc R
H17C H 0.4285 0.2559 0.3159 0.043(5) Uiso 1 1 calc R
C20 C 0.24122(7) 0.54105(7) 0.18546(8) 0.0221(2) Uani 1 1 d .
C21 C 0.27445(7) 0.53642(7) 0.26356(7) 0.0205(2) Uani 1 1 d .
C22 C 0.35900(7) 0.55263(7) 0.25815(7) 0.0205(2) Uani 1 1 d .
C23 C 0.37826(7) 0.56511(7) 0.17577(8) 0.0215(2) Uani 1 1 d .
C24 C 0.30404(8) 0.55934(7) 0.13088(8) 0.0236(2) Uani 1 1 d .
C25 C 0.15271(8) 0.53875(9) 0.16636(10) 0.0327(3) Uani 1 1 d .
H25A H 0.1258 0.4998 0.2012 0.041(5) Uiso 1 1 calc R
H25B H 0.1453 0.5231 0.1104 0.044(5) Uiso 1 1 calc R
H25C H 0.1292 0.5919 0.1750 0.055(6) Uiso 1 1 calc R
C26 C 0.22490(8) 0.52312(8) 0.33725(8) 0.0288(3) Uani 1 1 d .
H26A H 0.1786 0.5597 0.3371 0.050(6) Uiso 1 1 calc R
H26B H 0.2582 0.5332 0.3846 0.055(6) Uiso 1 1 calc R
H26C H 0.2055 0.4677 0.3382 0.055(6) Uiso 1 1 calc R
C27 C 0.41816(8) 0.56351(8) 0.32497(8) 0.0288(3) Uani 1 1 d .
H27A H 0.3904 0.5563 0.3763 0.046(5) Uiso 1 1 calc R
H27B H 0.4412 0.6175 0.3224 0.047(5) Uiso 1 1 calc R
H27C H 0.4616 0.5239 0.3200 0.044(5) Uiso 1 1 calc R
C28 C 0.45847(9) 0.59400(9) 0.14559(10) 0.0322(3) Uani 1 1 d .
H28A H 0.4618 0.6522 0.1519 0.052(6) Uiso 1 1 calc R
H28B H 0.4641 0.5801 0.0889 0.041(5) Uiso 1 1 calc R
H28C H 0.5020 0.5685 0.1762 0.045(5) Uiso 1 1 calc R
C29 C 0.29183(10) 0.58587(9) 0.04587(9) 0.0355(3) Uani 1 1 d .
H29A H 0.2560 0.5481 0.0185 0.049(5) Uiso 1 1 calc R
H29B H 0.3442 0.5875 0.0184 0.059(6) Uiso 1 1 calc R
H29C H 0.2674 0.6393 0.0453 0.051(6) Uiso 1 1 calc R

loop_
_atom_site_aniso_label
_atom_site_aniso_U_11
_atom_site_aniso_U_22
_atom_site_aniso_U_33
_atom_site_aniso_U_23
_atom_site_aniso_U_13
_atom_site_aniso_U_12
Mo1 0.01631(4) 0.01466(4) 0.01831(5) -0.00159(3) 0.00157(3) -0.00124(3)
C1 0.0269(6) 0.0251(6) 0.0268(6) -0.0019(5) 0.0024(5) -0.0015(5)
O1 0.0392(6) 0.0480(6) 0.0255(5) -0.0021(5) 0.0082(4) -0.0015(5)
O2 0.0184(4) 0.0252(4) 0.0280(4) -0.0028(3) 0.0021(3) 0.0021(3)
C2 0.0198(5) 0.0288(6) 0.0331(7) 0.0000(5) 0.0039(5) 0.0023(5)
C3 0.0263(6) 0.0271(6) 0.0293(6) -0.0013(5) 0.0050(5) 0.0058(5)
C4 0.0264(6) 0.0214(5) 0.0279(6) -0.0041(5) 0.0045(5) 0.0025(5)
O5 0.0339(5) 0.0247(5) 0.0538(7) -0.0124(5) 0.0066(5) -0.0008(4)
C5 0.0350(7) 0.0419(8) 0.0362(8) -0.0081(6) 0.0098(6) 0.0089(6)
C10 0.0211(5) 0.0168(5) 0.0307(6) -0.0021(4) 0.0061(5) -0.0002(4)
C11 0.0320(7) 0.0235(6) 0.0461(8) 0.0038(6) 0.0051(6) -0.0081(5)
N11 0.0193(4) 0.0197(5) 0.0262(5) -0.0047(4) 0.0009(4) -0.0031(4)
C12 0.0258(6) 0.0280(6) 0.0304(6) -0.0086(5) -0.0006(5) -0.0065(5)
C13 0.0370(8) 0.0512(9) 0.0282(7) -0.0069(7) -0.0031(6) -0.0129(7)
C14 0.0252(6) 0.0466(9) 0.0420(8) -0.0148(7) -0.0046(6) -0.0064(6)
N12 0.0213(5) 0.0188(4) 0.0250(5) 0.0026(4) 0.0040(4) 0.0004(4)
C15 0.0270(6) 0.0277(6) 0.0286(6) 0.0091(5) 0.0049(5) 0.0046(5)
C16 0.0311(7) 0.0407(8) 0.0275(6) 0.0038(6) -0.0009(5) 0.0067(6)
C17 0.0442(9) 0.0293(7) 0.0449(9) 0.0096(6) 0.0021(7) 0.0118(6)
C20 0.0200(5) 0.0173(5) 0.0290(6) -0.0011(4) -0.0031(5) 0.0006(4)
C21 0.0208(5) 0.0152(5) 0.0254(6) -0.0021(4) 0.0015(4) 0.0017(4)
C22 0.0212(5) 0.0165(5) 0.0238(5) -0.0038(4) -0.0019(4) -0.0003(4)
C23 0.0215(5) 0.0165(5) 0.0265(6) 0.0004(4) 0.0008(4) -0.0029(4)
C24 0.0269(6) 0.0194(5) 0.0244(6) 0.0024(4) -0.0027(5) -0.0001(4)
C25 0.0211(6) 0.0285(6) 0.0486(9) -0.0032(6) -0.0087(6) 0.0029(5)
C26 0.0288(6) 0.0278(6) 0.0298(6) -0.0014(5) 0.0086(5) 0.0049(5)
C27 0.0275(6) 0.0288(6) 0.0303(6) -0.0070(5) -0.0071(5) -0.0006(5)
C28 0.0278(6) 0.0274(6) 0.0415(8) 0.0014(6) 0.0067(6) -0.0089(5)
C29 0.0478(9) 0.0313(7) 0.0274(7) 0.0075(6) -0.0071(6) 0.0008(6)

loop_
_atom_type_symbol
_atom_type_description
_atom_type_scat_dispersion_real
_atom_type_scat_dispersion_imag
_atom_type_scat_source
C C 0.0033 0.0016 'International Tables Vol C Tables 4.2.6.8 and 6.1.1.4'
H H 0.0000 0.0000 'International Tables Vol C Tables 4.2.6.8 and 6.1.1.4'
N N 0.0061 0.0033 'International Tables Vol C Tables 4.2.6.8 and 6.1.1.4'
O O 0.0106 0.0060 'International Tables Vol C Tables 4.2.6.8 and 6.1.1.4'
Mo Mo -1.6832 0.6857 'International Tables Vol C Tables 4.2.6.8 and 6.1.1.4'

loop_
_geom_angle_atom_site_label_1
_geom_angle_atom_site_label_2
_geom_angle_atom_site_label_3
_geom_angle
C1 Mo1 O2 94.30(5)
C1 Mo1 N12 142.49(5)
O2 Mo1 N12 87.55(4)
C1 Mo1 N11 97.77(5)
O2 Mo1 N11 140.30(4)
N12 Mo1 N11 60.60(4)
C1 Mo1 C23 81.92(5)
O2 Mo1 C23 83.03(4)
N12 Mo1 C23 135.31(4)
N11 Mo1 C23 136.03(4)
C1 Mo1 C4 66.26(5)
O2 Mo1 C4 71.83(4)
N12 Mo1 C4 78.96(4)
N11 Mo1 C4 78.81(4)
C23 Mo1 C4 136.96(5)
C1 Mo1 C24 73.92(5)
O2 Mo1 C24 118.20(4)
N12 Mo1 C24 136.71(4)
N11 Mo1 C24 101.49(4)
C23 Mo1 C24 35.86(4)
C4 Mo1 C24 139.73(5)
C1 Mo1 C22 117.20(5)
O2 Mo1 C22 77.21(4)
N12 Mo1 C22 99.77(4)
N11 Mo1 C22 127.89(4)
C23 Mo1 C22 35.55(4)
C4 Mo1 C22 149.03(4)
C24 Mo1 C22 58.33(4)
C1 Mo1 C21 130.85(5)
O2 Mo1 C21 106.52(4)
N12 Mo1 C21 83.61(4)
N11 Mo1 C21 93.64(4)
C23 Mo1 C21 58.01(4)
C4 Mo1 C21 162.53(4)
C24 Mo1 C21 56.96(4)
C22 Mo1 C21 34.29(4)
C1 Mo1 C20 102.49(5)
O2 Mo1 C20 133.90(4)
N12 Mo1 C20 102.91(4)
N11 Mo1 C20 79.72(4)
C23 Mo1 C20 57.90(4)
C4 Mo1 C20 153.96(4)
C24 Mo1 C20 34.01(4)
C22 Mo1 C20 56.87(4)
C21 Mo1 C20 33.59(4)
C1 Mo1 C10 120.53(5)
O2 Mo1 C10 113.28(4)
N12 Mo1 C10 30.36(4)
N11 Mo1 C10 30.55(4)
C23 Mo1 C10 149.16(4)
C4 Mo1 C10 73.88(4)
C24 Mo1 C10 125.04(4)
C22 Mo1 C10 119.74(4)
C21 Mo1 C10 91.57(4)
C20 Mo1 C10 94.48(4)
O1 C1 Mo1 179.78(14)
C2 O2 Mo1 115.97(8)
O2 C2 C3 108.22(10)
O2 C2 H2A 110.1
C3 C2 H2A 110.1
O2 C2 H2B 110.1
C3 C2 H2B 110.1
H2A C2 H2B 108.4
C2 C3 C5 115.37(12)
C2 C3 C4 107.21(10)
C5 C3 C4 111.02(12)
C2 C3 H3 107.7
C5 C3 H3 107.7
C4 C3 H3 107.7
O5 C4 C3 120.84(12)
O5 C4 Mo1 126.62(10)
C3 C4 Mo1 112.25(9)
C3 C5 H5A 109.5
C3 C5 H5B 109.5
H5A C5 H5B 109.5
C3 C5 H5C 109.5
H5A C5 H5C 109.5
H5B C5 H5C 109.5
N12 C10 N11 111.60(11)
N12 C10 C11 124.33(12)
N11 C10 C11 123.92(12)
N12 C10 Mo1 56.18(6)
N11 C10 Mo1 56.21(6)
C11 C10 Mo1 168.29(9)
C10 C11 H11A 109.5
C10 C11 H11B 109.5
H11A C11 H11B 109.5
C10 C11 H11C 109.5
H11A C11 H11C 109.5
H11B C11 H11C 109.5
C10 N11 C12 118.87(11)
C10 N11 Mo1 93.24(8)
C12 N11 Mo1 139.91(8)
N11 C12 C13 111.14(11)
N11 C12 C14 112.85(11)
C13 C12 C14 109.64(13)
N11 C12 H12 107.7
C13 C12 H12 107.7
C14 C12 H12 107.7
C12 C13 H13A 109.5
C12 C13 H13B 109.5
H13A C13 H13B 109.5
C12 C13 H13C 109.5
H13A C13 H13C 109.5
H13B C13 H13C 109.5
C12 C14 H14A 109.5
C12 C14 H14B 109.5
H14A C14 H14B 109.5
C12 C14 H14C 109.5
H14A C14 H14C 109.5
H14B C14 H14C 109.5
C10 N12 C15 122.28(11)
C10 N12 Mo1 93.47(8)
C15 N12 Mo1 141.82(8)
N12 C15 C16 110.56(11)
N12 C15 C17 112.31(12)
C16 C15 C17 109.37(12)
N12 C15 H15 108.2
C16 C15 H15 108.2
C17 C15 H15 108.2
C15 C16 H16A 109.5
C15 C16 H16B 109.5
H16A C16 H16B 109.5
C15 C16 H16C 109.5
H16A C16 H16C 109.5
H16B C16 H16C 109.5
C15 C17 H17A 109.5
C15 C17 H17B 109.5
H17A C17 H17B 109.5
C15 C17 H17C 109.5
H17A C17 H17C 109.5
H17B C17 H17C 109.5
C24 C20 C21 108.76(11)
C24 C20 C25 125.75(12)
C21 C20 C25 124.95(12)
C24 C20 Mo1 69.90(7)
C21 C20 Mo1 73.11(7)
C25 C20 Mo1 129.65(9)
C20 C21 C22 108.08(11)
C20 C21 C26 123.68(11)
C22 C21 C26 128.07(12)
C20 C21 Mo1 73.30(7)
C22 C21 Mo1 69.92(6)
C26 C21 Mo1 126.22(8)
C21 C22 C23 107.89(10)
C21 C22 C27 128.02(12)
C23 C22 C27 123.84(11)
C21 C22 Mo1 75.79(7)
C23 C22 Mo1 69.23(6)
C27 C22 Mo1 124.93(8)
C22 C23 C24 107.62(11)
C22 C23 C28 124.67(12)
C24 C23 C28 126.80(12)
C22 C23 Mo1 75.23(7)
C24 C23 Mo1 75.02(7)
C28 C23 Mo1 124.25(9)
C20 C24 C23 107.61(11)
C20 C24 C29 125.11(12)
C23 C24 C29 125.97(12)
C20 C24 Mo1 76.08(7)
C23 C24 Mo1 69.12(7)
C29 C24 Mo1 130.51(9)
C20 C25 H25A 109.5
C20 C25 H25B 109.5
H25A C25 H25B 109.5
C20 C25 H25C 109.5
H25A C25 H25C 109.5
H25B C25 H25C 109.5
C21 C26 H26A 109.5
C21 C26 H26B 109.5
H26A C26 H26B 109.5
C21 C26 H26C 109.5
H26A C26 H26C 109.5
H26B C26 H26C 109.5
C22 C27 H27A 109.5
C22 C27 H27B 109.5
H27A C27 H27B 109.5
C22 C27 H27C 109.5
H27A C27 H27C 109.5
H27B C27 H27C 109.5
C23 C28 H28A 109.5
C23 C28 H28B 109.5
H28A C28 H28B 109.5
C23 C28 H28C 109.5
H28A C28 H28C 109.5
H28B C28 H28C 109.5
C24 C29 H29A 109.5
C24 C29 H29B 109.5
H29A C29 H29B 109.5
C24 C29 H29C 109.5
H29A C29 H29C 109.5
H29B C29 H29C 109.5

loop_
_geom_bond_atom_site_label_1
_geom_bond_atom_site_label_2
_geom_bond_distance
Mo1 C1 1.9504(13)
Mo1 O2 2.0579(9)
Mo1 N12 2.1815(10)
Mo1 N11 2.1817(10)
Mo1 C23 2.2994(12)
Mo1 C4 2.3120(12)
Mo1 C24 2.3773(12)
Mo1 C22 2.3780(12)
Mo1 C21 2.4546(12)
Mo1 C20 2.4570(12)
Mo1 C10 2.6211(12)
C1 O1 1.1575(16)
O2 C2 1.3987(15)
C2 C3 1.5236(19)
C2 H2A 0.9900
C2 H2B 0.9900
C3 C5 1.5263(19)
C3 C4 1.5408(19)
C3 H3 1.0000
C4 O5 1.2042(16)
C5 H5A 0.9800
C5 H5B 0.9800
C5 H5C 0.9800
C10 N12 1.3271(16)
C10 N11 1.3346(17)
C10 C11 1.5062(17)
C11 H11A 0.9800
C11 H11B 0.9800
C11 H11C 0.9800
N11 C12 1.4764(16)
C12 C13 1.519(2)
C12 C14 1.531(2)
C12 H12 1.0000
C13 H13A 0.9800
C13 H13B 0.9800
C13 H13C 0.9800
C14 H14A 0.9800
C14 H14B 0.9800
C14 H14C 0.9800
N12 C15 1.4735(17)
C15 C16 1.518(2)
C15 C17 1.527(2)
C15 H15 1.0000
C16 H16A 0.9800
C16 H16B 0.9800
C16 H16C 0.9800
C17 H17A 0.9800
C17 H17B 0.9800
C17 H17C 0.9800
C20 C24 1.4161(18)
C20 C21 1.4194(17)
C20 C25 1.4981(17)
C21 C22 1.4265(16)
C21 C26 1.4966(17)
C22 C23 1.4297(17)
C22 C27 1.4964(17)
C23 C24 1.4416(17)
C23 C28 1.4986(18)
C24 C29 1.5033(18)
C25 H25A 0.9800
C25 H25B 0.9800
C25 H25C 0.9800
C26 H26A 0.9800
C26 H26B 0.9800
C26 H26C 0.9800
C27 H27A 0.9800
C27 H27B 0.9800
C27 H27C 0.9800
C28 H28A 0.9800
C28 H28B 0.9800
C28 H28C 0.9800
C29 H29A 0.9800
C29 H29B 0.9800
C29 H29C 0.9800

loop_
_geom_torsion_atom_site_label_1
_geom_torsion_atom_site_label_2
_geom_torsion_atom_site_label_3
_geom_torsion_atom_site_label_4
_geom_torsion
C1 Mo1 O2 C2 -21.54(9)
N12 Mo1 O2 C2 120.93(9)
N11 Mo1 O2 C2 86.09(10)
C23 Mo1 O2 C2 -102.85(9)
C4 Mo1 O2 C2 41.74(9)
C24 Mo1 O2 C2 -95.58(9)
C22 Mo1 O2 C2 -138.48(9)
C21 Mo1 O2 C2 -156.48(8)
C20 Mo1 O2 C2 -133.47(9)
C10 Mo1 O2 C2 104.39(9)
Mo1 O2 C2 C3 -58.36(12)
O2 C2 C3 C5 160.33(12)
O2 C2 C3 C4 36.10(14)
C2 C3 C4 O5 -179.33(13)
C5 C3 C4 O5 53.84(18)
C2 C3 C4 Mo1 -5.19(13)
C5 C3 C4 Mo1 -132.02(11)
C1 Mo1 C4 O5 -100.25(14)
O2 Mo1 C4 O5 156.42(14)
N12 Mo1 C4 O5 65.38(13)
N11 Mo1 C4 O5 3.50(13)
C23 Mo1 C4 O5 -146.16(12)
C24 Mo1 C4 O5 -91.12(14)
C22 Mo1 C4 O5 156.01(11)
C21 Mo1 C4 O5 69.1(2)
C20 Mo1 C4 O5 -31.5(2)
C10 Mo1 C4 O5 34.56(13)
C1 Mo1 C4 C3 86.03(10)
O2 Mo1 C4 C3 -17.30(9)
N12 Mo1 C4 C3 -108.34(10)
N11 Mo1 C4 C3 -170.23(10)
C23 Mo1 C4 C3 40.11(12)
C24 Mo1 C4 C3 95.15(11)
C22 Mo1 C4 C3 -17.72(15)
C21 Mo1 C4 C3 -104.65(16)
C20 Mo1 C4 C3 154.81(9)
C10 Mo1 C4 C3 -139.16(10)
C1 Mo1 C10 N12 144.63(8)
O2 Mo1 C10 N12 34.24(8)
N11 Mo1 C10 N12 -169.00(11)
C23 Mo1 C10 N12 -83.34(11)
C4 Mo1 C10 N12 95.70(8)
C24 Mo1 C10 N12 -124.18(8)
C22 Mo1 C10 N12 -53.93(8)
C21 Mo1 C10 N12 -74.50(7)
C20 Mo1 C10 N12 -108.02(7)
C1 Mo1 C10 N11 -46.37(9)
O2 Mo1 C10 N11 -156.76(7)
N12 Mo1 C10 N11 169.00(11)
C23 Mo1 C10 N11 85.66(11)
C4 Mo1 C10 N11 -95.30(8)
C24 Mo1 C10 N11 44.82(9)
C22 Mo1 C10 N11 115.07(8)
C21 Mo1 C10 N11 94.50(7)
C20 Mo1 C10 N11 60.98(8)
C1 Mo1 C10 C11 48.2(5)
O2 Mo1 C10 C11 -62.2(5)
N12 Mo1 C10 C11 -96.4(5)
N11 Mo1 C10 C11 94.5(5)
C23 Mo1 C10 C11 -179.8(5)
C4 Mo1 C10 C11 -0.7(5)
C24 Mo1 C10 C11 139.4(5)
C22 Mo1 C10 C11 -150.4(5)
C21 Mo1 C10 C11 -171.0(5)
C20 Mo1 C10 C11 155.5(5)
N12 C10 N11 C12 164.81(11)
C11 C10 N11 C12 -10.89(18)
Mo1 C10 N11 C12 154.99(12)
N12 C10 N11 Mo1 9.82(10)
C11 C10 N11 Mo1 -165.89(11)
C1 Mo1 N11 C10 141.00(8)
O2 Mo1 N11 C10 34.58(10)
N12 Mo1 N11 C10 -6.35(7)
C23 Mo1 N11 C10 -132.59(8)
C4 Mo1 N11 C10 77.18(8)
C24 Mo1 N11 C10 -143.92(7)
C22 Mo1 N11 C10 -85.30(8)
C21 Mo1 N11 C10 -86.92(7)
C20 Mo1 N11 C10 -117.63(8)
C1 Mo1 N11 C12 -3.90(14)
O2 Mo1 N11 C12 -110.33(13)
N12 Mo1 N11 C12 -151.26(15)
C23 Mo1 N11 C12 82.50(14)
C4 Mo1 N11 C12 -67.72(13)
C24 Mo1 N11 C12 71.17(14)
C22 Mo1 N11 C12 129.79(13)
C21 Mo1 N11 C12 128.17(13)
C20 Mo1 N11 C12 97.46(14)
C10 Mo1 N11 C12 -144.91(17)
C10 N11 C12 C13 -148.65(13)
Mo1 N11 C12 C13 -9.6(2)
C10 N11 C12 C14 87.70(15)
Mo1 N11 C12 C14 -133.26(12)
N11 C10 N12 C15 -175.69(11)
C11 C10 N12 C15 -0.01(19)
Mo1 C10 N12 C15 -165.87(13)
N11 C10 N12 Mo1 -9.82(10)
C11 C10 N12 Mo1 165.86(11)
C1 Mo1 N12 C10 -54.98(11)
O2 Mo1 N12 C10 -148.84(7)
N11 Mo1 N12 C10 6.39(7)
C23 Mo1 N12 C10 133.62(8)
C4 Mo1 N12 C10 -76.89(8)
C24 Mo1 N12 C10 81.04(9)
C22 Mo1 N12 C10 134.59(7)
C21 Mo1 N12 C10 104.23(7)
C20 Mo1 N12 C10 76.55(8)
C1 Mo1 N12 C15 105.51(15)
O2 Mo1 N12 C15 11.65(13)
N11 Mo1 N12 C15 166.88(15)
C23 Mo1 N12 C15 -65.89(15)
C4 Mo1 N12 C15 83.60(14)
C24 Mo1 N12 C15 -118.47(13)
C22 Mo1 N12 C15 -64.92(14)
C21 Mo1 N12 C15 -95.28(14)
C20 Mo1 N12 C15 -122.96(13)
C10 Mo1 N12 C15 160.49(18)
C10 N12 C15 C16 -161.93(11)
Mo1 N12 C15 C16 41.29(18)
C10 N12 C15 C17 75.61(16)
Mo1 N12 C15 C17 -81.17(17)
C1 Mo1 C20 C24 -33.33(8)
O2 Mo1 C20 C24 75.32(9)
N12 Mo1 C20 C24 174.50(7)
N11 Mo1 C20 C24 -129.10(8)
C23 Mo1 C20 C24 38.68(7)
C4 Mo1 C20 C24 -94.26(12)
C22 Mo1 C20 C24 81.16(8)
C21 Mo1 C20 C24 117.97(10)
C10 Mo1 C20 C24 -155.96(7)
C1 Mo1 C20 C21 -151.30(7)
O2 Mo1 C20 C21 -42.65(9)
N12 Mo1 C20 C21 56.53(7)
N11 Mo1 C20 C21 112.93(7)
C23 Mo1 C20 C21 -79.29(8)
C4 Mo1 C20 C21 147.77(10)
C24 Mo1 C20 C21 -117.97(10)
C22 Mo1 C20 C21 -36.81(7)
C10 Mo1 C20 C21 86.07(7)
C1 Mo1 C20 C25 86.98(13)
O2 Mo1 C20 C25 -164.37(11)
N12 Mo1 C20 C25 -65.19(13)
N11 Mo1 C20 C25 -8.79(12)
C23 Mo1 C20 C25 158.99(14)
C4 Mo1 C20 C25 26.05(19)
C24 Mo1 C20 C25 120.31(16)
C22 Mo1 C20 C25 -158.53(14)
C21 Mo1 C20 C25 -121.72(16)
C10 Mo1 C20 C25 -35.65(13)
C24 C20 C21 C22 0.48(13)
C25 C20 C21 C22 -171.39(12)
Mo1 C20 C21 C22 61.64(8)
C24 C20 C21 C26 176.06(11)
C25 C20 C21 C26 4.19(19)
Mo1 C20 C21 C26 -122.77(11)
C24 C20 C21 Mo1 -61.16(9)
C25 C20 C21 Mo1 126.97(12)
C1 Mo1 C21 C20 38.31(10)
O2 Mo1 C21 C20 149.39(7)
N12 Mo1 C21 C20 -125.09(7)
N11 Mo1 C21 C20 -65.23(7)
C23 Mo1 C21 C20 78.93(8)
C4 Mo1 C21 C20 -128.75(14)
C24 Mo1 C21 C20 36.12(7)
C22 Mo1 C21 C20 117.04(10)
C10 Mo1 C21 C20 -95.75(7)
C1 Mo1 C21 C22 -78.73(9)
O2 Mo1 C21 C22 32.35(8)
N12 Mo1 C21 C22 117.87(7)
N11 Mo1 C21 C22 177.73(7)
C23 Mo1 C21 C22 -38.12(7)
C4 Mo1 C21 C22 114.21(15)
C24 Mo1 C21 C22 -80.92(8)
C20 Mo1 C21 C22 -117.04(10)
C10 Mo1 C21 C22 147.21(7)
C1 Mo1 C21 C26 158.16(10)
O2 Mo1 C21 C26 -90.75(11)
N12 Mo1 C21 C26 -5.23(11)
N11 Mo1 C21 C26 54.63(11)
C23 Mo1 C21 C26 -161.22(12)
C4 Mo1 C21 C26 -8.9(2)
C24 Mo1 C21 C26 155.97(12)
C22 Mo1 C21 C26 -123.10(14)
C20 Mo1 C21 C26 119.86(14)
C10 Mo1 C21 C26 24.11(11)
C20 C21 C22 C23 -1.60(13)
C26 C21 C22 C23 -176.94(12)
Mo1 C21 C22 C23 62.21(8)
C20 C21 C22 C27 172.68(12)
C26 C21 C22 C27 -2.7(2)
Mo1 C21 C22 C27 -123.50(13)
C20 C21 C22 Mo1 -63.82(8)
C26 C21 C22 Mo1 120.85(12)
C1 Mo1 C22 C21 123.47(8)
O2 Mo1 C22 C21 -148.26(8)
N12 Mo1 C22 C21 -63.06(7)
N11 Mo1 C22 C21 -2.87(9)
C23 Mo1 C22 C21 115.78(10)
C4 Mo1 C22 C21 -147.86(9)
C24 Mo1 C22 C21 76.55(8)
C20 Mo1 C22 C21 36.05(7)
C10 Mo1 C22 C21 -38.57(8)
C1 Mo1 C22 C23 7.70(9)
O2 Mo1 C22 C23 95.96(7)
N12 Mo1 C22 C23 -178.84(7)
N11 Mo1 C22 C23 -118.65(7)
C4 Mo1 C22 C23 96.36(10)
C24 Mo1 C22 C23 -39.23(7)
C21 Mo1 C22 C23 -115.78(10)
C20 Mo1 C22 C23 -79.73(8)
C10 Mo1 C22 C23 -154.35(7)
C1 Mo1 C22 C27 -109.79(11)
O2 Mo1 C22 C27 -21.52(10)
N12 Mo1 C22 C27 63.68(11)
N11 Mo1 C22 C27 123.87(10)
C23 Mo1 C22 C27 -117.48(14)
C4 Mo1 C22 C27 -21.12(16)
C24 Mo1 C22 C27 -156.71(12)
C21 Mo1 C22 C27 126.74(14)
C20 Mo1 C22 C27 162.79(13)
C10 Mo1 C22 C27 88.17(11)
C21 C22 C23 C24 2.10(13)
C27 C22 C23 C24 -172.48(11)
Mo1 C22 C23 C24 68.63(8)
C21 C22 C23 C28 171.78(12)
C27 C22 C23 C28 -2.80(19)
Mo1 C22 C23 C28 -121.69(12)
C21 C22 C23 Mo1 -66.53(8)
C27 C22 C23 Mo1 118.88(11)
C1 Mo1 C23 C22 -173.09(8)
O2 Mo1 C23 C22 -77.72(7)
N12 Mo1 C23 C22 1.63(10)
N11 Mo1 C23 C22 94.06(8)
C4 Mo1 C23 C22 -131.48(8)
C24 Mo1 C23 C22 113.25(10)
C21 Mo1 C23 C22 36.74(7)
C20 Mo1 C23 C22 76.61(7)
C10 Mo1 C23 C22 47.17(12)
C1 Mo1 C23 C24 73.66(8)
O2 Mo1 C23 C24 169.03(8)
N12 Mo1 C23 C24 -111.62(8)
N11 Mo1 C23 C24 -19.19(10)
C4 Mo1 C23 C24 115.27(9)
C22 Mo1 C23 C24 -113.25(10)
C21 Mo1 C23 C24 -76.51(8)
C20 Mo1 C23 C24 -36.64(7)
C10 Mo1 C23 C24 -66.08(11)
C1 Mo1 C23 C28 -50.94(11)
O2 Mo1 C23 C28 44.43(11)
N12 Mo1 C23 C28 123.78(11)
N11 Mo1 C23 C28 -143.79(10)
C4 Mo1 C23 C28 -9.33(14)
C24 Mo1 C23 C28 -124.60(14)
C22 Mo1 C23 C28 122.15(14)
C21 Mo1 C23 C28 158.89(13)
C20 Mo1 C23 C28 -161.24(13)
C10 Mo1 C23 C28 169.31(10)
C21 C20 C24 C23 0.83(14)
C25 C20 C24 C23 172.62(12)
Mo1 C20 C24 C23 -62.36(8)
C21 C20 C24 C29 -166.73(12)
C25 C20 C24 C29 5.1(2)
Mo1 C20 C24 C29 130.07(13)
C21 C20 C24 Mo1 63.19(8)
C25 C20 C24 Mo1 -125.02(12)
C22 C23 C24 C20 -1.81(13)
C28 C23 C24 C20 -171.20(12)
Mo1 C23 C24 C20 66.97(9)
C22 C23 C24 C29 165.62(12)
C28 C23 C24 C29 -3.8(2)
Mo1 C23 C24 C29 -125.60(13)
C22 C23 C24 Mo1 -68.78(8)
C28 C23 C24 Mo1 121.83(13)
C1 Mo1 C24 C20 146.06(8)
O2 Mo1 C24 C20 -127.73(7)
N12 Mo1 C24 C20 -7.83(10)
N11 Mo1 C24 C20 51.18(8)
C23 Mo1 C24 C20 -115.35(11)
C4 Mo1 C24 C20 137.37(8)
C22 Mo1 C24 C20 -76.48(8)
C21 Mo1 C24 C20 -35.66(7)
C10 Mo1 C24 C20 29.74(9)
C1 Mo1 C24 C23 -98.59(8)
O2 Mo1 C24 C23 -12.37(9)
N12 Mo1 C24 C23 107.52(8)
N11 Mo1 C24 C23 166.54(7)
C4 Mo1 C24 C23 -107.27(9)
C22 Mo1 C24 C23 38.87(7)
C21 Mo1 C24 C23 79.69(8)
C20 Mo1 C24 C23 115.35(11)
C10 Mo1 C24 C23 145.09(7)
C1 Mo1 C24 C29 21.47(13)
O2 Mo1 C24 C29 107.68(13)
N12 Mo1 C24 C29 -132.42(12)
N11 Mo1 C24 C29 -73.40(13)
C23 Mo1 C24 C29 120.06(16)
C4 Mo1 C24 C29 12.79(16)
C22 Mo1 C24 C29 158.93(14)
C21 Mo1 C24 C29 -160.25(14)
C20 Mo1 C24 C29 -124.59(16)
C10 Mo1 C24 C29 -94.85(13)
